data_7224587
loop_
_publ_author_name
'Ju, Huiyeong'
'Lee, Eunji'
'Kim, Seulgi'
'Park, In-Hyeok'
'Lee, Joon-Hwa'
'Lee, Shim Sung'

_publ_section_title
;
 Cation-directed assembly of polyrotaxane and polycatenane
;
_journal_issue 15
_journal_name_full CrystEngComm
_journal_page_first 2621
_journal_paper_doi 10.1039/C6CE00551A
_journal_volume 18
_journal_year 2016
_chemical_formula_moiety 'C56 H48 N8 O12 S2 Zn2, 2(C3 H7 N O)'
_chemical_formula_sum 'C62 H62 N10 O14 S2 Zn2'
_chemical_formula_weight 1366.08
_chemical_name_systematic 2
_space_group_IT_number 15
_symmetry_cell_setting monoclinic
_symmetry_space_group_name_Hall '-C 2yc'
_symmetry_space_group_name_H-M 'C 1 2/c 1'
_atom_sites_solution_hydrogens geom
_atom_sites_solution_primary direct
_atom_sites_solution_secondary difmap
_audit_creation_method SHELXL-97
_audit_update_record
;
2016-01-28 deposited with the CCDC.
2016-03-11 downloaded from the CCDC.
;
_cell_angle_alpha 90.00
_cell_angle_beta 119.856(7)
_cell_angle_gamma 90.00
_cell_formula_units_Z 8
_cell_length_a 47.233(6)
_cell_length_b 11.4571(17)
_cell_length_c 25.455(4)
_cell_measurement_reflns_used 9238
_cell_measurement_temperature 173(2)
_cell_measurement_theta_max 21.88
_cell_measurement_theta_min 2.21
_cell_volume 11947(3)
_computing_cell_refinement 'Bruker SAINT'
_computing_data_collection 'Bruker APEX2'
_computing_data_reduction 'Bruker SAINT'
_computing_molecular_graphics 'Bruker SHELXTL'
_computing_publication_material 'Bruker SHELXTL'
_computing_structure_refinement 'SHELXL-97 (Sheldrick, 2008)'
_computing_structure_solution 'SHELXS-97 (Sheldrick, 2008)'
_diffrn_ambient_temperature 173(2)
_diffrn_measured_fraction_theta_full 0.949
_diffrn_measured_fraction_theta_max 0.949
_diffrn_measurement_device_type 'Bruker APEX-II CCD'
_diffrn_measurement_method '\f and \w scans'
_diffrn_radiation_monochromator graphite
_diffrn_radiation_source 'fine-focus sealed tube'
_diffrn_radiation_type MoK\a
_diffrn_radiation_wavelength 0.71073
_diffrn_reflns_av_R_equivalents 0.1224
_diffrn_reflns_av_sigmaI/netI 0.1146
_diffrn_reflns_limit_h_max 49
_diffrn_reflns_limit_h_min -54
_diffrn_reflns_limit_k_max 13
_diffrn_reflns_limit_k_min -13
_diffrn_reflns_limit_l_max 30
_diffrn_reflns_limit_l_min -27
_diffrn_reflns_number 53855
_diffrn_reflns_theta_full 25.00
_diffrn_reflns_theta_max 25.00
_diffrn_reflns_theta_min 1.60
_exptl_absorpt_coefficient_mu 0.950
_exptl_absorpt_correction_T_max 0.8034
_exptl_absorpt_correction_T_min 0.7910
_exptl_absorpt_correction_type multi-scan
_exptl_absorpt_process_details SADABS
_exptl_crystal_colour pink
_exptl_crystal_density_diffrn 1.519
_exptl_crystal_density_method 'not measured'
_exptl_crystal_description BLOCK
_exptl_crystal_F_000 5664
_exptl_crystal_size_max 0.26
_exptl_crystal_size_mid 0.24
_exptl_crystal_size_min 0.24
_refine_diff_density_max 4.457
_refine_diff_density_min -1.580
_refine_diff_density_rms 0.176
_refine_ls_extinction_method none
_refine_ls_goodness_of_fit_ref 1.089
_refine_ls_hydrogen_treatment constr
_refine_ls_matrix_type full
_refine_ls_number_parameters 812
_refine_ls_number_reflns 9977
_refine_ls_number_restraints 6
_refine_ls_restrained_S_all 1.091
_refine_ls_R_factor_all 0.1626
_refine_ls_R_factor_gt 0.1110
_refine_ls_shift/su_max 0.087
_refine_ls_shift/su_mean 0.005
_refine_ls_structure_factor_coef Fsqd
_refine_ls_weighting_details 'calc w=1/[\s^2^(Fo^2^)+(0.1102P)^2^+417.2373P] where P=(Fo^2^+2Fc^2^)/3'
_refine_ls_weighting_scheme calc
_refine_ls_wR_factor_gt 0.2781
_refine_ls_wR_factor_ref 0.3087
_reflns_number_gt 6460
_reflns_number_total 9977
_reflns_threshold_expression >2sigma(I)
_cod_data_source_file c6ce00551a2.cif
_cod_data_source_block 2
_cod_depositor_comments
;
The following automatic conversions were performed:

'_symmetry_cell_setting' value 'Monoclinic' changed to 'monoclinic'
according to
/usr/data/users/saulius/crontab/automatic-downloads/rss-feeds/RSC/lib/dictionaries/cif_core.dic
dictionary named 'cif_core.dic' version 2.4.2 from 2011-04-26.

Automatic conversion script
Id: cif_fix_values 4268 2015-11-12 08:31:59Z antanas 

 Adding full bibliography for 7224586--7224587.cif.
;
_cod_original_sg_symbol_H-M C2/c
_cod_database_code 7224587

loop_
_symmetry_equiv_pos_as_xyz
'x, y, z'
'-x, y, -z+1/2'
'x+1/2, y+1/2, z'
'-x+1/2, y+1/2, -z+1/2'
'-x, -y, -z'
'x, -y, z-1/2'
'-x+1/2, -y+1/2, -z'
'x+1/2, -y+1/2, z-1/2'

loop_
_atom_site_label
_atom_site_type_symbol
_atom_site_fract_x
_atom_site_fract_y
_atom_site_fract_z
_atom_site_U_iso_or_equiv
_atom_site_adp_type
_atom_site_occupancy
_atom_site_symmetry_multiplicity
_atom_site_calc_flag
_atom_site_refinement_flags
Zn1 Zn 0.0000 0.73920(16) 0.2500 0.0255(5) Uani 1 2 d S
Zn2 Zn 0.23134(3) 0.04570(10) 0.24984(5) 0.0161(3) Uani 1 1 d .
Zn3 Zn 0.0000 -0.63496(14) 0.2500 0.0142(4) Uani 1 2 d S
S1 S 0.05801(8) 0.4189(3) 0.01218(13) 0.0355(8) Uani 1 1 d .
S2 S 0.18607(8) -0.3215(3) 0.49064(12) 0.0405(9) Uani 1 1 d .
O1 O 0.01357(19) 0.6453(6) 0.2031(3) 0.0272(18) Uani 1 1 d .
O2 O 0.0378(2) 0.8002(7) 0.1902(4) 0.034(2) Uani 1 1 d .
O3 O 0.0664(3) 0.5005(8) -0.0206(4) 0.054(3) Uani 1 1 d .
O4 O 0.0323(2) 0.3339(9) -0.0196(4) 0.052(3) Uani 1 1 d .
O5 O 0.17427(19) 0.0359(7) 0.1815(3) 0.0314(19) Uani 1 1 d .
O6 O 0.2049(2) 0.1938(7) 0.2059(3) 0.0297(18) Uani 1 1 d .
O7 O 0.2097(2) 0.0591(6) 0.3172(3) 0.0295(18) Uani 1 1 d .
O8 O 0.22822(19) -0.0984(7) 0.2942(3) 0.0287(18) Uani 1 1 d .
O9 O 0.2115(2) -0.4071(8) 0.5223(4) 0.048(2) Uani 1 1 d U
O10 O 0.1781(3) -0.2394(10) 0.5238(4) 0.063(3) Uani 1 1 d .
O11 O 0.03859(18) -0.5369(7) 0.2991(3) 0.0270(18) Uani 1 1 d .
O12 O 0.0685(2) -0.6957(7) 0.3088(4) 0.037(2) Uani 1 1 d .
O13 O 0.0961(4) 0.9545(16) 0.1749(8) 0.160(9) Uani 1 1 d .
O14 O 0.1315(5) 0.1248(15) 0.3184(9) 0.136(7) Uani 1 1 d .
N1 N 0.2241(2) 1.3936(8) 0.6852(4) 0.022(2) Uani 1 1 d .
N2 N 0.1448(3) 1.2126(9) 0.5495(4) 0.044(3) Uani 1 1 d .
N3 N 0.1003(3) 1.0626(9) 0.4551(4) 0.040(3) Uani 1 1 d .
N4 N 0.0333(2) 0.8418(8) 0.3170(4) 0.028(2) Uani 1 1 d .
N5 N 0.2407(2) -0.0147(7) 0.1844(4) 0.022(2) Uani 1 1 d .
N6 N 0.2492(2) -0.1857(8) 0.0469(4) 0.030(2) Uani 1 1 d .
N7 N -0.0045(3) -0.9447(9) 0.0455(4) 0.041(3) Uani 1 1 d .
N8 N -0.0017(2) -0.7389(8) 0.1831(4) 0.024(2) Uani 1 1 d .
N9 N 0.1179(3) 0.8094(13) 0.2431(5) 0.063(4) Uani 1 1 d .
N10 N 0.1245(3) 0.2837(12) 0.2589(6) 0.054(3) Uani 1 1 d .
C1 C 0.2111(3) 1.2996(10) 0.6966(4) 0.024(3) Uani 1 1 d .
H1A H 0.2210 1.2729 0.7373 0.028 Uiso 1 1 calc R
C2 C 0.1844(3) 1.2389(10) 0.6536(5) 0.028(3) Uani 1 1 d .
H2A H 0.1761 1.1738 0.6648 0.034 Uiso 1 1 calc R
C3 C 0.1698(3) 1.2745(10) 0.5937(5) 0.028(3) Uani 1 1 d .
C4 C 0.1825(3) 1.3754(10) 0.5816(5) 0.026(3) Uani 1 1 d .
H4A H 0.1723 1.4072 0.5419 0.031 Uiso 1 1 calc R
C5 C 0.2094(3) 1.4273(10) 0.6270(4) 0.023(2) Uani 1 1 d .
H5A H 0.2185 1.4917 0.6169 0.028 Uiso 1 1 calc R
C6 C 0.1261(4) 1.2556(11) 0.4866(5) 0.049(4) Uani 1 1 d .
H6A H 0.1394 1.3130 0.4792 0.059 Uiso 1 1 calc R
H6B H 0.1061 1.2954 0.4805 0.059 Uiso 1 1 calc R
C7 C 0.1279(4) 1.1197(13) 0.5613(6) 0.056(4) Uani 1 1 d .
H7A H 0.1082 1.1525 0.5604 0.067 Uiso 1 1 calc R
H7B H 0.1423 1.0886 0.6025 0.067 Uiso 1 1 calc R
C8 C 0.1179(4) 1.0237(11) 0.5178(5) 0.046(4) Uani 1 1 d .
H8A H 0.1376 0.9803 0.5247 0.055 Uiso 1 1 calc R
H8B H 0.1040 0.9693 0.5250 0.055 Uiso 1 1 calc R
C9 C 0.1169(3) 1.1576(12) 0.4425(6) 0.048(4) Uani 1 1 d .
H9A H 0.1024 1.1875 0.4011 0.057 Uiso 1 1 calc R
H9B H 0.1369 1.1264 0.4441 0.057 Uiso 1 1 calc R
C10 C 0.0795(3) 0.9910(10) 0.4102(5) 0.030(3) Uani 1 1 d .
C11 C 0.0650(3) 0.8927(10) 0.4217(5) 0.026(3) Uani 1 1 d .
H11A H 0.0713 0.8736 0.4623 0.031 Uiso 1 1 calc R
C12 C 0.0422(2) 0.8242(10) 0.3754(5) 0.024(2) Uani 1 1 d .
H12A H 0.0324 0.7618 0.3853 0.029 Uiso 1 1 calc R
C13 C 0.0474(3) 0.9342(10) 0.3058(5) 0.033(3) Uani 1 1 d .
H13A H 0.0416 0.9492 0.2649 0.040 Uiso 1 1 calc R
C14 C 0.0694(3) 1.0073(11) 0.3494(5) 0.036(3) Uani 1 1 d .
H14A H 0.0779 1.0709 0.3378 0.043 Uiso 1 1 calc R
C15 C 0.0299(3) 0.6978(10) 0.1832(5) 0.024(3) Uani 1 1 d .
C16 C 0.0373(3) 0.6254(9) 0.1410(4) 0.023(2) Uani 1 1 d .
C17 C 0.0242(3) 0.5149(9) 0.1221(5) 0.027(3) Uani 1 1 d .
H17A H 0.0111 0.4823 0.1371 0.033 Uiso 1 1 calc R
C18 C 0.0297(3) 0.4505(11) 0.0816(6) 0.037(3) Uani 1 1 d .
H18A H 0.0200 0.3760 0.0676 0.045 Uiso 1 1 calc R
C19 C 0.0497(3) 0.4992(10) 0.0627(5) 0.029(3) Uani 1 1 d .
C20 C 0.0638(3) 0.6078(10) 0.0812(5) 0.030(3) Uani 1 1 d .
H20A H 0.0778 0.6379 0.0677 0.036 Uiso 1 1 calc R
C21 C 0.0570(3) 0.6735(10) 0.1205(5) 0.031(3) Uani 1 1 d .
H21A H 0.0657 0.7498 0.1327 0.037 Uiso 1 1 calc R
C22 C 0.0935(3) 0.3403(11) 0.0610(5) 0.032(3) Uani 1 1 d .
C23 C 0.0902(3) 0.2349(10) 0.0843(5) 0.031(3) Uani 1 1 d .
H23A H 0.0692 0.2071 0.0744 0.038 Uiso 1 1 calc R
C24 C 0.1178(3) 0.1706(10) 0.1220(5) 0.028(3) Uani 1 1 d .
H24A H 0.1159 0.0965 0.1367 0.034 Uiso 1 1 calc R
C25 C 0.1481(3) 0.2155(9) 0.1378(5) 0.023(2) Uani 1 1 d .
C26 C 0.1510(3) 0.3220(10) 0.1159(5) 0.032(3) Uani 1 1 d .
H26A H 0.1721 0.3522 0.1278 0.038 Uiso 1 1 calc R
C27 C 0.1232(3) 0.3864(11) 0.0764(5) 0.032(3) Uani 1 1 d .
H27A H 0.1251 0.4596 0.0608 0.038 Uiso 1 1 calc R
C28 C 0.1777(3) 0.1442(10) 0.1779(5) 0.030(3) Uani 1 1 d .
C29 C 0.2592(3) -0.1091(9) 0.1954(5) 0.024(2) Uani 1 1 d .
H29A H 0.2712 -0.1365 0.2360 0.028 Uiso 1 1 calc R
C30 C 0.2619(3) -0.1688(10) 0.1519(5) 0.027(3) Uani 1 1 d .
H30A H 0.2750 -0.2373 0.1626 0.033 Uiso 1 1 calc R
C31 C 0.2459(3) -0.1313(10) 0.0919(5) 0.025(3) Uani 1 1 d .
C32 C 0.2278(3) -0.0264(9) 0.0810(5) 0.025(3) Uani 1 1 d .
H32A H 0.2173 0.0077 0.0418 0.030 Uiso 1 1 calc R
C33 C 0.2254(3) 0.0251(10) 0.1268(5) 0.025(3) Uani 1 1 d .
H33A H 0.2123 0.0932 0.1177 0.030 Uiso 1 1 calc R
C34 C 0.2301(4) -0.1494(13) -0.0152(6) 0.062(5) Uani 1 1 d .
H34A H 0.2291 -0.0631 -0.0168 0.075 Uiso 1 1 calc R
H34B H 0.2076 -0.1793 -0.0320 0.075 Uiso 1 1 calc R
C35 C 0.2567(5) -0.3098(13) 0.0520(6) 0.077(6) Uani 1 1 d .
H35A H 0.2725 -0.3277 0.0949 0.093 Uiso 1 1 calc R
H35B H 0.2364 -0.3539 0.0409 0.093 Uiso 1 1 calc R
C36 C 0.2155(3) -0.0465(10) 0.3216(5) 0.026(3) Uani 1 1 d .
C37 C 0.2076(3) -0.1197(10) 0.3623(4) 0.024(3) Uani 1 1 d .
C38 C 0.1867(3) -0.0723(10) 0.3802(5) 0.030(3) Uani 1 1 d .
H38A H 0.1770 0.0021 0.3658 0.036 Uiso 1 1 calc R
C39 C 0.1802(3) -0.1354(11) 0.4197(5) 0.032(3) Uani 1 1 d .
H39A H 0.1657 -0.1051 0.4321 0.039 Uiso 1 1 calc R
C40 C 0.1951(3) -0.2439(11) 0.4412(4) 0.028(3) Uani 1 1 d .
C41 C 0.2156(3) -0.2892(10) 0.4234(5) 0.035(3) Uani 1 1 d .
H41A H 0.2258 -0.3624 0.4388 0.042 Uiso 1 1 calc R
C42 C 0.2217(3) -0.2282(10) 0.3825(5) 0.028(3) Uani 1 1 d .
H42A H 0.2353 -0.2610 0.3688 0.033 Uiso 1 1 calc R
C43 C 0.1503(3) -0.4003(11) 0.4413(4) 0.028(3) Uani 1 1 d .
C44 C 0.1205(3) -0.3555(11) 0.4256(5) 0.036(3) Uani 1 1 d .
H44A H 0.1187 -0.2831 0.4419 0.044 Uiso 1 1 calc R
C45 C 0.0928(3) -0.4163(11) 0.3856(5) 0.034(3) Uani 1 1 d .
H45A H 0.0719 -0.3851 0.3744 0.040 Uiso 1 1 calc R
C46 C 0.0951(3) -0.5213(9) 0.3619(4) 0.021(2) Uani 1 1 d .
C47 C 0.1262(3) -0.5653(10) 0.3788(5) 0.035(3) Uani 1 1 d .
H47A H 0.1280 -0.6378 0.3626 0.042 Uiso 1 1 calc R
C48 C 0.1536(3) -0.5070(10) 0.4176(5) 0.029(3) Uani 1 1 d .
H48A H 0.1746 -0.5373 0.4286 0.035 Uiso 1 1 calc R
C49 C 0.0656(3) -0.5920(11) 0.3202(5) 0.028(3) Uani 1 1 d .
C50 C 0.0174(3) -0.8308(9) 0.1953(5) 0.028(3) Uani 1 1 d .
H50A H 0.0326 -0.8475 0.2365 0.033 Uiso 1 1 calc R
C51 C 0.0167(3) -0.9038(11) 0.1517(5) 0.034(3) Uani 1 1 d .
H51A H 0.0306 -0.9699 0.1639 0.041 Uiso 1 1 calc R
C52 C -0.0042(3) -0.8831(10) 0.0901(5) 0.027(3) Uani 1 1 d .
C53 C -0.0246(3) -0.7848(10) 0.0782(5) 0.028(3) Uani 1 1 d .
H53A H -0.0400 -0.7652 0.0375 0.034 Uiso 1 1 calc R
C54 C -0.0226(3) -0.7165(10) 0.1250(4) 0.023(2) Uani 1 1 d .
H54A H -0.0367 -0.6512 0.1151 0.027 Uiso 1 1 calc R
C55 C 0.0115(4) -1.0617(11) 0.0567(5) 0.043(4) Uani 1 1 d .
H55A H 0.0284 -1.0689 0.0999 0.052 Uiso 1 1 calc R
H55B H -0.0049 -1.1238 0.0471 0.052 Uiso 1 1 calc R
C56 C -0.0267(4) -0.9242(12) -0.0186(5) 0.045(4) Uani 1 1 d .
H56A H -0.0355 -0.8440 -0.0238 0.054 Uiso 1 1 calc R
H56B H -0.0453 -0.9790 -0.0328 0.054 Uiso 1 1 calc R
C57 C 0.1165(4) 0.7413(16) 0.2884(7) 0.076(6) Uani 1 1 d .
H57A H 0.1027 0.7808 0.3016 0.114 Uiso 1 1 calc R
H57B H 0.1385 0.7316 0.3231 0.114 Uiso 1 1 calc R
H57C H 0.1072 0.6645 0.2717 0.114 Uiso 1 1 calc R
C58 C 0.1372(5) 0.767(3) 0.2171(9) 0.143(13) Uani 1 1 d .
H58A H 0.1361 0.8232 0.1872 0.215 Uiso 1 1 calc R
H58B H 0.1285 0.6916 0.1973 0.215 Uiso 1 1 calc R
H58C H 0.1599 0.7573 0.2492 0.215 Uiso 1 1 calc R
C59 C 0.1004(5) 0.9065(18) 0.2195(10) 0.092(7) Uani 1 1 d .
H59A H 0.0904 0.9401 0.2404 0.110 Uiso 1 1 calc R
C60 C 0.1013(5) 0.3658(17) 0.2146(7) 0.093(7) Uani 1 1 d .
H60A H 0.0790 0.3363 0.1990 0.140 Uiso 1 1 calc R
H60B H 0.1057 0.3746 0.1811 0.140 Uiso 1 1 calc R
H60C H 0.1035 0.4417 0.2341 0.140 Uiso 1 1 calc R
C61 C 0.1574(5) 0.304(3) 0.2864(8) 0.120(10) Uani 1 1 d .
H61A H 0.1691 0.2389 0.3137 0.180 Uiso 1 1 calc R
H61B H 0.1626 0.3766 0.3096 0.180 Uiso 1 1 calc R
H61C H 0.1639 0.3103 0.2555 0.180 Uiso 1 1 calc R
C62 C 0.1130(6) 0.1850(19) 0.2747(10) 0.084(6) Uani 1 1 d .
H62A H 0.0906 0.1643 0.2514 0.101 Uiso 1 1 calc R

loop_
_atom_site_aniso_label
_atom_site_aniso_U_11
_atom_site_aniso_U_22
_atom_site_aniso_U_33
_atom_site_aniso_U_23
_atom_site_aniso_U_13
_atom_site_aniso_U_12
Zn1 0.0298(12) 0.0238(10) 0.0241(10) 0.000 0.0145(9) 0.000
Zn2 0.0170(7) 0.0153(6) 0.0141(6) 0.0003(5) 0.0064(5) -0.0013(5)
Zn3 0.0136(9) 0.0128(8) 0.0114(8) 0.000 0.0026(7) 0.000
S1 0.040(2) 0.0357(18) 0.0268(15) 0.0035(13) 0.0133(15) 0.0184(15)
S2 0.040(2) 0.054(2) 0.0161(14) 0.0012(14) 0.0057(14) -0.0327(17)
O1 0.033(5) 0.022(4) 0.031(4) 0.003(3) 0.018(4) 0.004(4)
O2 0.038(5) 0.027(5) 0.043(5) -0.006(4) 0.024(4) 0.002(4)
O3 0.078(7) 0.052(6) 0.063(6) 0.009(5) 0.058(6) 0.023(5)
O4 0.040(6) 0.058(6) 0.028(5) -0.020(5) -0.007(4) 0.010(5)
O5 0.036(5) 0.022(5) 0.033(4) 0.003(4) 0.015(4) 0.006(4)
O6 0.032(5) 0.026(4) 0.024(4) -0.002(3) 0.009(4) 0.001(4)
O7 0.049(5) 0.016(4) 0.029(4) -0.005(3) 0.024(4) -0.009(4)
O8 0.036(5) 0.029(4) 0.024(4) 0.000(3) 0.017(4) -0.006(4)
O9 0.045(4) 0.050(4) 0.035(4) 0.019(3) 0.008(3) -0.012(3)
O10 0.079(8) 0.081(8) 0.038(5) -0.018(5) 0.035(5) -0.057(6)
O11 0.020(5) 0.026(4) 0.024(4) 0.002(3) 0.003(3) -0.009(4)
O12 0.037(5) 0.026(5) 0.044(5) -0.007(4) 0.018(4) -0.004(4)
O13 0.114(13) 0.156(16) 0.139(14) 0.095(13) 0.010(11) -0.060(12)
O14 0.173(17) 0.120(14) 0.181(17) 0.077(13) 0.138(15) 0.085(13)
N1 0.020(5) 0.025(5) 0.016(4) 0.004(4) 0.006(4) -0.002(4)
N2 0.045(7) 0.039(6) 0.024(5) 0.007(5) -0.001(5) -0.025(5)
N3 0.047(7) 0.036(6) 0.016(5) 0.003(4) 0.001(5) -0.026(5)
N4 0.038(6) 0.023(5) 0.021(5) 0.005(4) 0.014(5) 0.001(4)
N5 0.022(5) 0.016(5) 0.028(5) -0.003(4) 0.013(4) 0.000(4)
N6 0.050(7) 0.019(5) 0.021(5) 0.008(4) 0.017(5) 0.024(5)
N7 0.066(8) 0.036(6) 0.018(5) 0.010(4) 0.017(5) 0.029(6)
N8 0.015(5) 0.034(6) 0.023(5) -0.007(4) 0.008(4) 0.005(4)
N9 0.050(8) 0.093(11) 0.036(7) 0.017(7) 0.013(6) -0.020(8)
N10 0.040(8) 0.067(9) 0.065(8) 0.003(7) 0.033(7) -0.001(6)
C1 0.027(7) 0.031(6) 0.007(5) 0.004(4) 0.004(5) -0.003(5)
C2 0.027(7) 0.032(7) 0.022(6) 0.003(5) 0.009(5) -0.011(5)
C3 0.031(7) 0.021(6) 0.022(6) 0.007(5) 0.006(5) 0.003(5)
C4 0.029(7) 0.027(6) 0.016(5) -0.003(5) 0.006(5) -0.010(5)
C5 0.025(7) 0.027(6) 0.017(5) 0.003(5) 0.010(5) -0.002(5)
C6 0.063(10) 0.033(7) 0.025(6) 0.005(6) 0.001(7) -0.024(7)
C7 0.062(10) 0.055(10) 0.035(8) 0.005(7) 0.013(7) -0.031(8)
C8 0.064(10) 0.036(8) 0.017(6) 0.007(5) 0.005(6) -0.016(7)
C9 0.049(9) 0.044(8) 0.033(7) 0.011(6) 0.007(7) -0.031(7)
C10 0.036(7) 0.027(6) 0.025(6) -0.002(5) 0.014(6) -0.006(5)
C11 0.032(7) 0.029(6) 0.015(5) 0.002(5) 0.010(5) -0.007(5)
C12 0.012(6) 0.025(6) 0.026(6) -0.005(5) 0.002(5) -0.005(5)
C13 0.047(8) 0.026(7) 0.025(6) 0.004(5) 0.016(6) -0.010(6)
C14 0.051(9) 0.029(7) 0.021(6) 0.002(5) 0.013(6) -0.016(6)
C15 0.024(7) 0.022(6) 0.025(6) 0.001(5) 0.010(5) 0.013(5)
C16 0.032(7) 0.020(6) 0.020(5) 0.001(4) 0.016(5) 0.003(5)
C17 0.039(7) 0.012(6) 0.043(7) 0.001(5) 0.029(6) 0.004(5)
C18 0.040(8) 0.023(6) 0.052(8) -0.009(6) 0.025(7) -0.011(6)
C19 0.025(7) 0.024(6) 0.028(6) 0.008(5) 0.006(6) 0.012(5)
C20 0.030(7) 0.031(7) 0.034(6) 0.005(5) 0.019(6) 0.003(6)
C21 0.033(7) 0.025(6) 0.032(6) 0.003(5) 0.015(6) 0.006(5)
C22 0.034(8) 0.035(7) 0.028(6) 0.000(5) 0.017(6) 0.008(6)
C23 0.027(7) 0.028(7) 0.031(6) -0.006(5) 0.009(6) 0.003(6)
C24 0.028(7) 0.023(6) 0.031(6) 0.001(5) 0.014(6) 0.000(5)
C25 0.025(7) 0.017(6) 0.020(5) 0.000(4) 0.006(5) 0.004(5)
C26 0.034(7) 0.028(7) 0.039(7) 0.008(5) 0.022(6) 0.005(6)
C27 0.035(8) 0.034(7) 0.029(6) 0.013(5) 0.018(6) 0.012(6)
C28 0.044(8) 0.030(7) 0.017(6) -0.008(5) 0.017(6) 0.001(6)
C29 0.030(7) 0.016(6) 0.018(5) 0.004(4) 0.006(5) 0.007(5)
C30 0.034(7) 0.024(6) 0.030(6) 0.006(5) 0.021(6) 0.012(5)
C31 0.036(7) 0.023(6) 0.022(6) -0.004(5) 0.018(5) 0.002(5)
C32 0.029(7) 0.021(6) 0.018(5) 0.006(5) 0.006(5) 0.019(5)
C33 0.026(7) 0.027(7) 0.022(6) -0.001(5) 0.012(5) 0.003(5)
C34 0.113(14) 0.045(9) 0.028(7) 0.008(6) 0.033(8) 0.047(9)
C35 0.161(18) 0.040(9) 0.039(8) 0.024(7) 0.056(11) 0.053(11)
C36 0.024(7) 0.026(6) 0.022(6) -0.004(5) 0.006(5) -0.016(5)
C37 0.031(7) 0.024(6) 0.015(5) -0.004(5) 0.009(5) -0.013(5)
C38 0.043(8) 0.020(6) 0.024(6) -0.001(5) 0.015(6) -0.013(5)
C39 0.037(8) 0.035(7) 0.033(6) -0.011(6) 0.024(6) -0.009(6)
C40 0.022(7) 0.041(7) 0.013(5) 0.004(5) 0.002(5) -0.016(6)
C41 0.035(8) 0.021(6) 0.037(7) 0.011(5) 0.009(6) -0.006(6)
C42 0.024(7) 0.030(7) 0.028(6) 0.002(5) 0.013(5) -0.006(5)
C43 0.031(7) 0.039(7) 0.007(5) 0.006(5) 0.005(5) -0.013(6)
C44 0.041(9) 0.025(7) 0.043(7) -0.011(6) 0.021(7) -0.013(6)
C45 0.028(7) 0.039(7) 0.038(7) 0.009(6) 0.019(6) 0.002(6)
C46 0.026(7) 0.021(6) 0.012(5) 0.000(4) 0.008(5) -0.008(5)
C47 0.044(9) 0.022(7) 0.039(7) 0.001(5) 0.021(7) -0.010(6)
C48 0.025(7) 0.031(7) 0.024(6) 0.004(5) 0.006(6) -0.006(5)
C49 0.025(7) 0.037(7) 0.020(6) 0.001(5) 0.008(5) -0.007(6)
C50 0.036(7) 0.020(6) 0.018(5) 0.007(5) 0.006(5) 0.013(5)
C51 0.038(8) 0.033(7) 0.022(6) 0.007(5) 0.008(6) 0.017(6)
C52 0.034(7) 0.023(6) 0.027(6) 0.003(5) 0.019(6) 0.005(5)
C53 0.030(7) 0.034(7) 0.018(5) 0.003(5) 0.010(5) 0.006(6)
C54 0.018(6) 0.025(6) 0.022(6) 0.000(5) 0.007(5) 0.005(5)
C55 0.071(10) 0.021(7) 0.031(6) 0.004(5) 0.021(7) 0.028(7)
C56 0.066(10) 0.038(8) 0.029(7) -0.003(6) 0.022(7) 0.020(7)
C57 0.064(12) 0.085(14) 0.050(9) 0.024(9) 0.006(9) -0.010(10)
C58 0.052(13) 0.30(4) 0.072(13) -0.019(18) 0.028(11) 0.052(18)
C59 0.077(14) 0.072(14) 0.091(15) 0.025(12) 0.015(12) -0.023(11)
C60 0.143(19) 0.090(15) 0.045(10) 0.023(10) 0.047(12) 0.060(14)
C61 0.067(15) 0.24(3) 0.070(13) -0.023(16) 0.044(12) -0.026(17)
C62 0.102(16) 0.080(14) 0.110(16) -0.004(13) 0.083(15) 0.014(13)

loop_
_atom_type_symbol
_atom_type_description
_atom_type_scat_dispersion_real
_atom_type_scat_dispersion_imag
_atom_type_scat_source
C C 0.0033 0.0016 'International Tables Vol C Tables 4.2.6.8 and 6.1.1.4'
H H 0.0000 0.0000 'International Tables Vol C Tables 4.2.6.8 and 6.1.1.4'
N N 0.0061 0.0033 'International Tables Vol C Tables 4.2.6.8 and 6.1.1.4'
O O 0.0106 0.0060 'International Tables Vol C Tables 4.2.6.8 and 6.1.1.4'
S S 0.1246 0.1234 'International Tables Vol C Tables 4.2.6.8 and 6.1.1.4'
Zn Zn 0.2839 1.4301 'International Tables Vol C Tables 4.2.6.8 and 6.1.1.4'

loop_
_geom_angle_atom_site_label_1
_geom_angle_atom_site_label_2
_geom_angle_atom_site_label_3
_geom_angle
_geom_angle_site_symmetry_1
_geom_angle_site_symmetry_3
O1 Zn1 O1 112.5(4) . 2
O1 Zn1 N4 119.0(3) . .
O1 Zn1 N4 99.2(3) 2 .
O1 Zn1 N4 99.2(3) . 2
O1 Zn1 N4 119.0(3) 2 2
N4 Zn1 N4 108.9(5) . 2
N5 Zn2 N1 102.8(3) . 7_566
N5 Zn2 O8 106.3(3) . .
N1 Zn2 O8 99.0(3) 7_566 .
N5 Zn2 O6 98.8(3) . .
N1 Zn2 O6 105.0(3) 7_566 .
O8 Zn2 O6 140.2(3) . .
N5 Zn2 O5 90.7(3) . .
N1 Zn2 O5 160.8(3) 7_566 .
O8 Zn2 O5 89.9(3) . .
O6 Zn2 O5 58.9(3) . .
N5 Zn2 O7 161.0(3) . .
N1 Zn2 O7 91.9(3) 7_566 .
O8 Zn2 O7 58.9(3) . .
O6 Zn2 O7 88.7(3) . .
O5 Zn2 O7 78.2(3) . .
N5 Zn2 C36 135.2(4) . .
N1 Zn2 C36 96.5(3) 7_566 .
O8 Zn2 C36 30.1(3) . .
O6 Zn2 C36 114.6(4) . .
O5 Zn2 C36 82.7(3) . .
O7 Zn2 C36 28.9(3) . .
N5 Zn2 C28 96.1(3) . .
N1 Zn2 C28 133.5(4) 7_566 .
O8 Zn2 C28 115.9(4) . .
O6 Zn2 C28 29.4(3) . .
O5 Zn2 C28 29.5(3) . .
O7 Zn2 C28 81.9(3) . .
C36 Zn2 C28 99.1(4) . .
O11 Zn3 O11 110.4(5) 2 .
O11 Zn3 N8 120.0(3) 2 2
O11 Zn3 N8 99.4(3) . 2
O11 Zn3 N8 99.4(3) 2 .
O11 Zn3 N8 120.0(3) . .
N8 Zn3 N8 108.9(5) 2 .
O3 S1 O4 120.8(6) . .
O3 S1 C22 107.6(6) . .
O4 S1 C22 106.9(6) . .
O3 S1 C19 108.0(5) . .
O4 S1 C19 109.0(6) . .
C22 S1 C19 103.2(5) . .
O10 S2 O9 120.4(6) . .
O10 S2 C40 108.6(6) . .
O9 S2 C40 108.1(6) . .
O10 S2 C43 108.3(6) . .
O9 S2 C43 106.5(6) . .
C40 S2 C43 103.7(5) . .
C15 O1 Zn1 115.9(7) . .
C28 O5 Zn2 82.4(7) . .
C28 O6 Zn2 96.2(7) . .
C36 O7 Zn2 81.2(6) . .
C36 O8 Zn2 96.2(7) . .
C49 O11 Zn3 113.6(7) . .
C1 N1 C5 115.4(9) . .
C1 N1 Zn2 119.8(7) . 7_566
C5 N1 Zn2 123.5(7) . 7_566
C3 N2 C7 123.6(10) . .
C3 N2 C6 121.9(10) . .
C7 N2 C6 112.1(10) . .
C10 N3 C8 121.4(10) . .
C10 N3 C9 120.4(9) . .
C8 N3 C9 112.9(10) . .
C12 N4 C13 115.7(10) . .
C12 N4 Zn1 122.0(7) . .
C13 N4 Zn1 122.3(7) . .
C29 N5 C33 116.3(9) . .
C29 N5 Zn2 119.3(7) . .
C33 N5 Zn2 123.8(7) . .
C31 N6 C34 120.9(9) . .
C31 N6 C35 119.2(9) . .
C34 N6 C35 111.9(10) . .
C52 N7 C56 124.5(10) . .
C52 N7 C55 121.6(9) . .
C56 N7 C55 111.8(9) . .
C50 N8 C54 117.2(9) . .
C50 N8 Zn3 122.0(7) . .
C54 N8 Zn3 120.8(7) . .
C59 N9 C57 123.5(17) . .
C59 N9 C58 117.6(18) . .
C57 N9 C58 118.7(18) . .
C61 N10 C62 119.7(18) . .
C61 N10 C60 120.9(18) . .
C62 N10 C60 119.4(16) . .
N1 C1 C2 124.8(9) . .
C1 C2 C3 118.9(10) . .
N2 C3 C2 120.6(10) . .
N2 C3 C4 122.6(10) . .
C2 C3 C4 116.7(10) . .
C5 C4 C3 119.7(10) . .
N1 C5 C4 124.3(10) . .
N2 C6 C9 111.0(11) . .
N2 C7 C8 113.3(12) . .
N3 C8 C7 113.2(11) . .
N3 C9 C6 112.3(11) . .
N3 C10 C14 124.4(10) . .
N3 C10 C11 121.9(10) . .
C14 C10 C11 113.7(10) . .
C12 C11 C10 121.8(10) . .
N4 C12 C11 122.8(10) . .
N4 C13 C14 124.2(10) . .
C13 C14 C10 121.7(11) . .
O2 C15 O1 127.0(10) . .
O2 C15 C16 117.7(10) . .
O1 C15 C16 115.0(10) . .
C21 C16 C17 120.0(10) . .
C21 C16 C15 118.7(10) . .
C17 C16 C15 121.3(9) . .
C16 C17 C18 121.6(10) . .
C19 C18 C17 117.3(11) . .
C18 C19 C20 123.0(11) . .
C18 C19 S1 118.8(9) . .
C20 C19 S1 118.3(9) . .
C19 C20 C21 119.0(11) . .
C16 C21 C20 119.1(11) . .
C27 C22 C23 122.3(11) . .
C27 C22 S1 119.2(9) . .
C23 C22 S1 118.5(10) . .
C22 C23 C24 119.4(12) . .
C25 C24 C23 119.1(11) . .
C26 C25 C24 120.6(10) . .
C26 C25 C28 120.8(11) . .
C24 C25 C28 118.5(10) . .
C25 C26 C27 120.8(11) . .
C22 C27 C26 117.6(11) . .
O6 C28 O5 122.5(11) . .
O6 C28 C25 119.0(10) . .
O5 C28 C25 118.5(11) . .
O6 C28 Zn2 54.4(6) . .
O5 C28 Zn2 68.1(6) . .
C25 C28 Zn2 173.4(9) . .
N5 C29 C30 123.7(10) . .
C29 C30 C31 121.2(10) . .
N6 C31 C30 123.2(10) . .
N6 C31 C32 121.8(9) . .
C30 C31 C32 114.9(9) . .
C33 C32 C31 119.9(10) . .
N5 C33 C32 123.8(10) . .
N6 C34 C35 112.6(12) . 7_545
C34 C35 N6 115.0(13) 7_545 .
O7 C36 O8 123.6(10) . .
O7 C36 C37 119.1(10) . .
O8 C36 C37 117.3(10) . .
O7 C36 Zn2 69.9(6) . .
O8 C36 Zn2 53.7(5) . .
C37 C36 Zn2 171.0(9) . .
C42 C37 C38 121.1(10) . .
C42 C37 C36 121.2(10) . .
C38 C37 C36 117.7(10) . .
C39 C38 C37 118.9(11) . .
C38 C39 C40 119.5(11) . .
C41 C40 C39 120.9(10) . .
C41 C40 S2 120.9(10) . .
C39 C40 S2 118.2(9) . .
C40 C41 C42 120.1(11) . .
C37 C42 C41 119.4(11) . .
C44 C43 C48 121.5(11) . .
C44 C43 S2 120.0(10) . .
C48 C43 S2 118.5(9) . .
C43 C44 C45 119.3(12) . .
C46 C45 C44 120.8(11) . .
C45 C46 C47 118.7(10) . .
C45 C46 C49 122.4(11) . .
C47 C46 C49 118.9(10) . .
C48 C47 C46 121.5(11) . .
C47 C48 C43 118.2(12) . .
O12 C49 O11 125.1(11) . .
O12 C49 C46 120.6(11) . .
O11 C49 C46 114.3(10) . .
N8 C50 C51 123.8(10) . .
C50 C51 C52 121.6(11) . .
N7 C52 C51 124.9(11) . .
N7 C52 C53 121.6(10) . .
C51 C52 C53 113.5(10) . .
C54 C53 C52 121.2(10) . .
N8 C54 C53 122.7(10) . .
C56 C55 N7 109.8(10) 5_535 .
N7 C56 C55 113.9(11) . 5_535
O13 C59 N9 126(3) . .
O14 C62 N10 121(2) . .

loop_
_geom_bond_atom_site_label_1
_geom_bond_atom_site_label_2
_geom_bond_distance
_geom_bond_site_symmetry_2
Zn1 O1 1.937(7) .
Zn1 O1 1.937(7) 2
Zn1 N4 2.023(9) .
Zn1 N4 2.023(9) 2
Zn2 N5 2.044(8) .
Zn2 N1 2.044(9) 7_566
Zn2 O8 2.047(7) .
Zn2 O6 2.074(8) .
Zn2 O5 2.374(8) .
Zn2 O7 2.398(7) .
Zn2 C36 2.524(10) .
Zn2 C28 2.536(12) .
Zn3 O11 1.970(7) 2
Zn3 O11 1.970(7) .
Zn3 N8 2.047(8) 2
Zn3 N8 2.047(8) .
S1 O3 1.435(10) .
S1 O4 1.451(10) .
S1 C22 1.758(12) .
S1 C19 1.777(12) .
S2 O10 1.433(11) .
S2 O9 1.445(10) .
S2 C40 1.759(10) .
S2 C43 1.771(11) .
O1 C15 1.267(13) .
O2 C15 1.216(13) .
O5 C28 1.260(14) .
O6 C28 1.254(14) .
O7 C36 1.233(13) .
O8 C36 1.273(13) .
O11 C49 1.280(14) .
O12 C49 1.246(14) .
O13 C59 1.19(2) .
O14 C62 1.23(2) .
N1 C1 1.342(13) .
N1 C5 1.344(12) .
N1 Zn2 2.044(9) 7_566
N2 C3 1.357(15) .
N2 C7 1.450(16) .
N2 C6 1.476(15) .
N3 C10 1.351(14) .
N3 C8 1.454(14) .
N3 C9 1.470(14) .
N4 C12 1.345(13) .
N4 C13 1.354(14) .
N5 C29 1.330(13) .
N5 C33 1.351(13) .
N6 C31 1.380(13) .
N6 C34 1.436(15) .
N6 C35 1.455(16) .
N7 C52 1.329(14) .
N7 C56 1.454(14) .
N7 C55 1.495(14) .
N8 C50 1.319(14) .
N8 C54 1.333(13) .
N9 C59 1.34(2) .
N9 C57 1.422(18) .
N9 C58 1.45(2) .
N10 C61 1.37(2) .
N10 C62 1.40(2) .
N10 C60 1.46(2) .
C1 C2 1.377(15) .
C2 C3 1.386(14) .
C3 C4 1.406(15) .
C4 C5 1.357(15) .
C6 C9 1.491(18) .
C7 C8 1.462(18) .
C10 C14 1.386(15) .
C10 C11 1.421(15) .
C11 C12 1.378(15) .
C13 C14 1.365(16) .
C15 C16 1.530(14) .
C16 C21 1.385(15) .
C16 C17 1.388(15) .
C17 C18 1.392(15) .
C18 C19 1.376(16) .
C19 C20 1.377(17) .
C20 C21 1.410(15) .
C22 C27 1.364(17) .
C22 C23 1.387(17) .
C23 C24 1.385(16) .
C24 C25 1.379(16) .
C25 C26 1.376(15) .
C25 C28 1.497(16) .
C26 C27 1.401(16) .
C29 C30 1.362(14) .
C30 C31 1.392(14) .
C31 C32 1.421(15) .
C32 C33 1.358(14) .
C34 C35 1.439(19) 7_545
C35 C34 1.438(19) 7_545
C36 C37 1.515(14) .
C37 C42 1.382(16) .
C37 C38 1.390(16) .
C38 C39 1.393(15) .
C39 C40 1.400(17) .
C40 C41 1.357(17) .
C41 C42 1.397(15) .
C43 C44 1.357(17) .
C43 C48 1.405(17) .
C44 C45 1.381(17) .
C45 C46 1.375(16) .
C46 C47 1.401(17) .
C46 C49 1.500(16) .
C47 C48 1.353(16) .
C50 C51 1.375(15) .
C51 C52 1.396(15) .
C52 C53 1.415(16) .
C53 C54 1.387(14) .
C55 C56 1.474(17) 5_535
C56 C55 1.474(17) 5_535
